data_2213722
loop_
_publ_author_name
'Zhou, Qing-Li'
'Wang, Chang-Lu'
'Jing, Zuo-Liang'

_publ_section_title
;
 4-Hydroxy-3-iodo-5-methoxybenzaldehyde
;
_journal_coeditor_code CI2356
_journal_issue 6
_journal_name_full 'Acta Crystallographica Section E'
_journal_page_first o2795
_journal_page_last o2795
_journal_paper_doi 10.1107/S1600536807020983
_journal_volume 63
_journal_year 2007
_chemical_formula_iupac 'C8 H7 I O3'
_chemical_formula_moiety 'C8 H7 I O3'
_chemical_formula_sum 'C8 H7 I O3'
_chemical_formula_weight 278.04
_chemical_name_systematic
;
4-Hydroxy-3-iodo-5-methoxybenzaldehyde
;
_space_group_IT_number 55
_symmetry_cell_setting orthorhombic
_symmetry_space_group_name_Hall '-P 2 2ab'
_symmetry_space_group_name_H-M 'P b a m'
_atom_sites_solution_hydrogens geom
_atom_sites_solution_primary direct
_atom_sites_solution_secondary difmap
_audit_creation_method SHELXL97
_cell_angle_alpha 90.00
_cell_angle_beta 90.00
_cell_angle_gamma 90.00
_cell_formula_units_Z 8
_cell_length_a 16.332(2)
_cell_length_b 16.344(2)
_cell_length_c 6.5957(12)
_cell_measurement_reflns_used 4592
_cell_measurement_temperature 293(2)
_cell_measurement_theta_max 26.41
_cell_measurement_theta_min 2.49
_cell_volume 1760.6(4)
_computing_cell_refinement 'SAINT (Bruker, 1999)'
_computing_data_collection 'SMART (Bruker, 1999)'
_computing_data_reduction SAINT
_computing_molecular_graphics 'SHELXTL (Bruker, 1997)'
_computing_publication_material SHELXTL
_computing_structure_refinement 'SHELXL97 (Sheldrick, 1997)'
_computing_structure_solution 'SHELXS97 (Sheldrick, 1997)'
_diffrn_ambient_temperature 293(2)
_diffrn_measured_fraction_theta_full 0.997
_diffrn_measured_fraction_theta_max 0.997
_diffrn_measurement_device_type 'Bruker SMART CCD area-detector'
_diffrn_measurement_method '\f and \w'
_diffrn_radiation_monochromator graphite
_diffrn_radiation_source 'fine-focus sealed tube'
_diffrn_radiation_type MoK\a
_diffrn_radiation_wavelength 0.71073
_diffrn_reflns_av_R_equivalents 0.0368
_diffrn_reflns_av_sigmaI/netI 0.0266
_diffrn_reflns_limit_h_max 20
_diffrn_reflns_limit_h_min -16
_diffrn_reflns_limit_k_max 19
_diffrn_reflns_limit_k_min -20
_diffrn_reflns_limit_l_max 8
_diffrn_reflns_limit_l_min -5
_diffrn_reflns_number 9744
_diffrn_reflns_theta_full 26.42
_diffrn_reflns_theta_max 26.42
_diffrn_reflns_theta_min 1.76
_diffrn_standards_number 0
_exptl_absorpt_coefficient_mu 3.600
_exptl_absorpt_correction_T_max 0.6719
_exptl_absorpt_correction_T_min 0.5329
_exptl_absorpt_correction_type multi-scan
_exptl_absorpt_process_details '(SADABS; Sheldrick, 1996)'
_exptl_crystal_colour yellow
_exptl_crystal_density_diffrn 2.098
_exptl_crystal_density_method 'not measured'
_exptl_crystal_description block
_exptl_crystal_F_000 1056
_exptl_crystal_size_max 0.20
_exptl_crystal_size_mid 0.16
_exptl_crystal_size_min 0.12
_refine_diff_density_max 0.472
_refine_diff_density_min -0.468
_refine_ls_extinction_method none
_refine_ls_goodness_of_fit_ref 1.030
_refine_ls_hydrogen_treatment constr
_refine_ls_matrix_type full
_refine_ls_number_parameters 145
_refine_ls_number_reflns 1974
_refine_ls_number_restraints 0
_refine_ls_restrained_S_all 1.030
_refine_ls_R_factor_all 0.0311
_refine_ls_R_factor_gt 0.0221
_refine_ls_shift/su_max 0.001
_refine_ls_shift/su_mean 0.000
_refine_ls_structure_factor_coef Fsqd
_refine_ls_weighting_details 'calc w = 1/[\s^2^(Fo^2^)+(0.025P)^2^+0.749P] where P=(Fo^2^+2Fc^2^)/3'
_refine_ls_weighting_scheme calc
_refine_ls_wR_factor_gt 0.0493
_refine_ls_wR_factor_ref 0.0529
_reflns_number_gt 1654
_reflns_number_total 1974
_reflns_threshold_expression I>2\s(I)
_cod_data_source_file ci2356.cif
_cod_data_source_block I
_cod_depositor_comments
;
The following automatic conversions were performed:
'_symmetry_cell_setting' value 'Orthorhombic' changed to 'orthorhombic'
according to '/home/saulius/struct/CIF-dictionaries/cif_core.dic'
dictionary named 'cif_core.dic' version 2.4.1 from 2010-06-29.

Automatic conversion script
Id: cif_fix_enum 1527 2010-12-29 10:47:43Z saulius 

The following automatic conversions were performed:

'_symmetry_cell_setting' value 'Orthorhombic' changed to
'orthorhombic' according to
/home/saulius/struct/CIF-dictionaries/cif_core.dic dictionary named
'cif_core.dic' version 2.4.1 from 2010-06-29.

Automatic conversion script
Id: cif_fix_values 1715 2011-07-08 13:25:40Z adriana 
;
_cod_database_code 2213722
_cod_database_fobs_code 2213722

loop_
_symmetry_equiv_pos_as_xyz
'x, y, z'
'-x, -y, z'
'x+1/2, -y+1/2, -z'
'-x+1/2, y+1/2, -z'
'-x, -y, -z'
'x, y, -z'
'-x-1/2, y-1/2, z'
'x-1/2, -y-1/2, z'

loop_
_atom_site_type_symbol
_atom_site_label
_atom_site_fract_x
_atom_site_fract_y
_atom_site_fract_z
_atom_site_U_iso_or_equiv
_atom_site_adp_type
_atom_site_calc_flag
_atom_site_refinement_flags
_atom_site_occupancy
I I1 -0.024919(16) 0.352244(16) 0.5000 0.03520(9) Uani d S 1
O O1 0.13388(17) 0.45773(15) 0.5000 0.0385(7) Uani d S 1
H H1O 0.1744 0.4873 0.5000 0.058 Uiso calc SR 1
O O2 0.29270(16) 0.42133(16) 0.5000 0.0419(7) Uani d S 1
O O3 0.29135(17) 0.10050(16) 0.5000 0.0374(7) Uani d S 1
C C1 0.0976(2) 0.3182(2) 0.5000 0.0271(8) Uani d S 1
C C2 0.1575(2) 0.3788(2) 0.5000 0.0266(8) Uani d S 1
C C3 0.2406(2) 0.3558(2) 0.5000 0.0269(8) Uani d S 1
C C4 0.2620(2) 0.2753(2) 0.5000 0.0292(8) Uani d S 1
H H4 0.3170 0.2604 0.5000 0.035 Uiso calc SR 1
C C5 0.2013(2) 0.2148(2) 0.5000 0.0263(8) Uani d S 1
C C6 0.1193(2) 0.2362(2) 0.5000 0.0287(8) Uani d S 1
H H6 0.0791 0.1959 0.5000 0.034 Uiso calc SR 1
C C7 0.2227(3) 0.1278(2) 0.5000 0.0321(9) Uani d S 1
H H7 0.1797 0.0904 0.5000 0.038 Uiso calc SR 1
C C8 0.3785(2) 0.4039(3) 0.5000 0.0474(12) Uani d S 1
H H8A 0.4087 0.4542 0.5000 0.071 Uiso calc SR 1
H H8B 0.3921 0.3728 0.3812 0.071 Uiso calc R 1
I I2 0.049445(18) 0.127572(19) 0.0000 0.04574(11) Uani d S 1
O O4 0.15122(18) -0.03449(17) 0.0000 0.0434(7) Uani d S 1
H H4O 0.1763 -0.0779 0.0000 0.065 Uiso calc SR 1
O O5 0.30938(17) -0.06768(16) 0.0000 0.0411(7) Uani d S 1
O O6 0.3560(2) 0.29765(18) 0.0000 0.0586(9) Uani d S 1
C C9 0.1756(2) 0.1081(2) 0.0000 0.0311(9) Uani d S 1
C C10 0.2044(2) 0.0276(2) 0.0000 0.0311(9) Uani d S 1
C C11 0.2889(2) 0.0137(2) 0.0000 0.0294(8) Uani d S 1
C C12 0.3422(2) 0.0785(2) 0.0000 0.0329(9) Uani d S 1
H H12 0.3984 0.0690 0.0000 0.039 Uiso calc SR 1
C C13 0.3128(3) 0.1583(2) 0.0000 0.0318(9) Uani d S 1
C C14 0.2296(3) 0.1732(2) 0.0000 0.0352(10) Uani d S 1
H H14 0.2101 0.2266 0.0000 0.042 Uiso calc SR 1
C C15 0.3720(3) 0.2257(3) 0.0000 0.0402(10) Uani d S 1
H H15 0.4271 0.2115 0.0000 0.048 Uiso calc SR 1
C C16 0.3938(3) -0.0866(3) 0.0000 0.0475(11) Uani d S 1
H H16A 0.4008 -0.1449 0.0000 0.071 Uiso calc SR 1
H H16B 0.4190 -0.0638 0.1188 0.071 Uiso calc R 1

loop_
_atom_site_aniso_label
_atom_site_aniso_U_11
_atom_site_aniso_U_22
_atom_site_aniso_U_33
_atom_site_aniso_U_12
_atom_site_aniso_U_13
_atom_site_aniso_U_23
I1 0.02010(14) 0.03288(15) 0.05262(19) 0.00134(10) 0.000 0.000
O1 0.0261(15) 0.0192(13) 0.070(2) -0.0014(11) 0.000 0.000
O2 0.0207(14) 0.0257(14) 0.079(2) -0.0031(11) 0.000 0.000
O3 0.0319(16) 0.0232(14) 0.0570(19) 0.0058(12) 0.000 0.000
C1 0.0181(19) 0.0271(18) 0.036(2) -0.0006(15) 0.000 0.000
C2 0.025(2) 0.0206(17) 0.034(2) 0.0020(14) 0.000 0.000
C3 0.022(2) 0.0205(18) 0.038(2) -0.0034(14) 0.000 0.000
C4 0.023(2) 0.0285(19) 0.036(2) 0.0047(15) 0.000 0.000
C5 0.028(2) 0.0206(17) 0.030(2) 0.0040(15) 0.000 0.000
C6 0.028(2) 0.0242(19) 0.034(2) -0.0050(15) 0.000 0.000
C7 0.035(2) 0.0199(18) 0.042(2) 0.0007(16) 0.000 0.000
C8 0.020(2) 0.045(3) 0.077(3) -0.0009(19) 0.000 0.000
I2 0.02894(17) 0.05050(19) 0.0578(2) 0.00543(12) 0.000 0.000
O4 0.0333(16) 0.0306(15) 0.066(2) -0.0051(12) 0.000 0.000
O5 0.0323(16) 0.0268(14) 0.064(2) 0.0049(12) 0.000 0.000
O6 0.067(2) 0.0269(16) 0.082(2) -0.0079(15) 0.000 0.000
C9 0.025(2) 0.034(2) 0.034(2) 0.0051(17) 0.000 0.000
C10 0.031(2) 0.0284(19) 0.034(2) -0.0059(16) 0.000 0.000
C11 0.032(2) 0.0216(19) 0.035(2) 0.0016(16) 0.000 0.000
C12 0.028(2) 0.036(2) 0.035(2) -0.0005(17) 0.000 0.000
C13 0.040(2) 0.0248(19) 0.030(2) -0.0032(17) 0.000 0.000
C14 0.041(3) 0.026(2) 0.038(2) 0.0044(18) 0.000 0.000
C15 0.037(3) 0.038(2) 0.045(3) -0.0093(19) 0.000 0.000
C16 0.039(3) 0.038(2) 0.065(3) 0.014(2) 0.000 0.000

loop_
_atom_type_symbol
_atom_type_description
_atom_type_scat_dispersion_real
_atom_type_scat_dispersion_imag
_atom_type_scat_source
C C 0.0033 0.0016 'International Tables Vol C Tables 4.2.6.8 and 6.1.1.4'
H H 0.0000 0.0000 'International Tables Vol C Tables 4.2.6.8 and 6.1.1.4'
I I -0.4742 1.8119 'International Tables Vol C Tables 4.2.6.8 and 6.1.1.4'
O O 0.0106 0.0060 'International Tables Vol C Tables 4.2.6.8 and 6.1.1.4'

loop_
_geom_angle_atom_site_label_1
_geom_angle_atom_site_label_2
_geom_angle_atom_site_label_3
_geom_angle
C2 O1 H1O 109.5
C3 O2 C8 117.0(3)
C6 C1 C2 120.5(3)
C6 C1 I1 120.4(3)
C2 C1 I1 119.1(3)
O1 C2 C1 118.7(3)
O1 C2 C3 122.1(3)
C1 C2 C3 119.2(3)
C4 C3 O2 126.7(3)
C4 C3 C2 120.3(3)
O2 C3 C2 113.0(3)
C3 C4 C5 120.1(3)
C3 C4 H4 120.0
C5 C4 H4 120.0
C6 C5 C4 120.4(3)
C6 C5 C7 118.5(3)
C4 C5 C7 121.1(3)
C5 C6 C1 119.5(3)
C5 C6 H6 120.2
C1 C6 H6 120.2
O3 C7 C5 125.5(4)
O3 C7 H7 117.3
C5 C7 H7 117.3
O2 C8 H8A 109.5
O2 C8 H8B 109.5
H8A C8 H8B 109.5
C10 O4 H4O 109.5
C11 O5 C16 116.8(3)
C14 C9 C10 120.7(4)
C14 C9 I2 120.9(3)
C10 C9 I2 118.4(3)
O4 C10 C9 119.8(4)
O4 C10 C11 121.1(3)
C9 C10 C11 119.0(3)
C12 C11 O5 126.4(4)
C12 C11 C10 120.1(3)
O5 C11 C10 113.5(3)
C11 C12 C13 120.3(4)
C11 C12 H12 119.8
C13 C12 H12 119.8
C14 C13 C12 120.4(4)
C14 C13 C15 121.1(4)
C12 C13 C15 118.5(4)
C13 C14 C9 119.5(4)
C13 C14 H14 120.2
C9 C14 H14 120.2
O6 C15 C13 126.2(4)
O6 C15 H15 116.9
C13 C15 H15 116.9
O5 C16 H16A 109.5
O5 C16 H16B 109.5
H16A C16 H16B 109.5

loop_
_geom_bond_atom_site_label_1
_geom_bond_atom_site_label_2
_geom_bond_distance
I1 C1 2.077(4)
O1 C2 1.347(4)
O1 H1O 0.8200
O2 C3 1.368(4)
O2 C8 1.430(5)
O3 C7 1.207(5)
C1 C6 1.386(5)
C1 C2 1.392(5)
C2 C3 1.408(5)
C3 C4 1.363(5)
C4 C5 1.400(5)
C4 H4 0.93
C5 C6 1.384(5)
C5 C7 1.464(5)
C6 H6 0.93
C7 H7 0.93
C8 H8A 0.96
C8 H8B 0.96
I2 C9 2.085(4)
O4 C10 1.336(4)
O4 H4O 0.82
O5 C11 1.371(4)
O5 C16 1.413(5)
O6 C15 1.205(5)
C9 C14 1.382(6)
C9 C10 1.396(5)
C10 C11 1.399(5)
C11 C12 1.371(5)
C12 C13 1.390(5)
C12 H12 0.93
C13 C14 1.379(6)
C13 C15 1.465(5)
C14 H14 0.93
C15 H15 0.93
C16 H16A 0.96
C16 H16B 0.96

loop_
_geom_hbond_atom_site_label_D
_geom_hbond_atom_site_label_H
_geom_hbond_atom_site_label_A
_geom_hbond_site_symmetry_A
_geom_hbond_distance_DH
_geom_hbond_distance_HA
_geom_hbond_distance_DA
_geom_hbond_angle_DHA
O1 H1O O2 . 0.82 2.21 2.661(4) 115
O1 H1O O3 4_556 0.82 1.93 2.634(4) 143
O4 H4O O5 . 0.82 2.18 2.639(4) 116
O4 H4O O6 4_545 0.82 2.10 2.746(4) 135

loop_
_cod_related_entry_id
_cod_related_entry_database
_cod_related_entry_code
1 ChemSpider 71809
